data_4113904
loop_
_publ_author_name
'Ke Zhang'
'Janardhana Prabhavathy'
'John H. K. Yip'
'Lip Lin Koh'
'Geok Kheng Tan'
'Jagadese J. Vittal'

_publ_section_title
;
 First Examples of AuI-X-AgI Halonium Cations (X = Cl and Br)
;
_journal_name_full 'Journal of the American Chemical Society'
_journal_page_first 8452
_journal_page_last 8453
_journal_paper_doi 10.1021/ja035064z
_journal_volume 125
_journal_year 2003
_chemical_formula_sum 'C78 H60 Ag Au4 Cl8 F6 P4 Sb'
_chemical_formula_weight 2536.23
_chemical_name_common 3.2CH2Cl2
_chemical_name_systematic
; 
 ? 
;
_space_group_IT_number 87
_symmetry_cell_setting tetragonal
_symmetry_space_group_name_Hall '-I 4'
_symmetry_space_group_name_H-M 'I 4/m'
_atom_sites_solution_hydrogens geom
_atom_sites_solution_primary direct
_atom_sites_solution_secondary difmap
_audit_creation_method SHELXL-97
_cell_angle_alpha 90.00
_cell_angle_beta 90.00
_cell_angle_gamma 90.00
_cell_formula_units_Z 4
_cell_length_a 17.952(3)
_cell_length_b 17.952(3)
_cell_length_c 25.388
_cell_measurement_reflns_used 4269
_cell_measurement_temperature 223(2)
_cell_measurement_theta_max 24.05
_cell_measurement_theta_min 2.27
_cell_volume 8181.9(19)
_computing_cell_refinement 'Bruker SMART'
_computing_data_collection 'Bruker SMART'
_computing_data_reduction 'Bruker SAINT'
_computing_molecular_graphics 'Bruker SHELXTL'
_computing_publication_material 'Bruker SHELXTL'
_computing_structure_refinement 'SHELXL-97 (Sheldrick, 1997)'
_computing_structure_solution 'SHELXS-97 (Sheldrick, 1990)'
_diffrn_ambient_temperature 223(2)
_diffrn_measured_fraction_theta_full 0.999
_diffrn_measured_fraction_theta_max 0.999
_diffrn_measurement_device_type 'CCD area detector'
_diffrn_measurement_method 'phi and omega scans'
_diffrn_radiation_monochromator graphite
_diffrn_radiation_source 'fine-focus sealed tube'
_diffrn_radiation_type MoK\a
_diffrn_radiation_wavelength 0.71073
_diffrn_reflns_av_R_equivalents 0.0577
_diffrn_reflns_av_sigmaI/netI 0.0395
_diffrn_reflns_limit_h_max 19
_diffrn_reflns_limit_h_min -21
_diffrn_reflns_limit_k_max 18
_diffrn_reflns_limit_k_min -21
_diffrn_reflns_limit_l_max 29
_diffrn_reflns_limit_l_min -30
_diffrn_reflns_number 23539
_diffrn_reflns_theta_full 24.95
_diffrn_reflns_theta_max 24.95
_diffrn_reflns_theta_min 1.60
_exptl_absorpt_coefficient_mu 8.100
_exptl_absorpt_correction_T_max 0.4432
_exptl_absorpt_correction_T_min 0.2272
_exptl_absorpt_correction_type 'Sadabs, (Sheldrick 2001)'
_exptl_crystal_colour yellow
_exptl_crystal_density_diffrn 2.059
_exptl_crystal_density_meas 0
_exptl_crystal_description Block
_exptl_crystal_F_000 4768
_exptl_crystal_size_max 0.26
_exptl_crystal_size_mid 0.24
_exptl_crystal_size_min 0.12
_refine_diff_density_max 2.505
_refine_diff_density_min -0.912
_refine_diff_density_rms 0.222
_refine_ls_extinction_method none
_refine_ls_goodness_of_fit_ref 1.056
_refine_ls_hydrogen_treatment mixed
_refine_ls_matrix_type full
_refine_ls_number_parameters 246
_refine_ls_number_reflns 3693
_refine_ls_number_restraints 22
_refine_ls_restrained_S_all 1.057
_refine_ls_R_factor_all 0.0647
_refine_ls_R_factor_gt 0.0454
_refine_ls_shift/su_max 0.008
_refine_ls_shift/su_mean 0.001
_refine_ls_structure_factor_coef Fsqd
_refine_ls_weighting_details 'calc w=1/[\s^2^(Fo^2^)+(0.0805P)^2^+17.2551P] where P=(Fo^2^+2Fc^2^)/3'
_refine_ls_weighting_scheme calc
_refine_ls_wR_factor_gt 0.1213
_refine_ls_wR_factor_ref 0.1318
_reflns_number_gt 2757
_reflns_number_total 3693
_reflns_threshold_expression >2sigma(I)
_cod_data_source_file ja035064zsi20030309_013304.cif
_cod_data_source_block 2223a
_cod_original_cell_volume 8182.0(18)
_cod_database_code 4113904

loop_
_symmetry_equiv_pos_as_xyz
'x, y, z'
'-x, -y, z'
'-y, x, z'
'y, -x, z'
'x+1/2, y+1/2, z+1/2'
'-x+1/2, -y+1/2, z+1/2'
'-y+1/2, x+1/2, z+1/2'
'y+1/2, -x+1/2, z+1/2'
'-x, -y, -z'
'x, y, -z'
'y, -x, -z'
'-y, x, -z'
'-x+1/2, -y+1/2, -z+1/2'
'x+1/2, y+1/2, -z+1/2'
'y+1/2, -x+1/2, -z+1/2'
'-y+1/2, x+1/2, -z+1/2'

loop_
_atom_site_label
_atom_site_type_symbol
_atom_site_fract_x
_atom_site_fract_y
_atom_site_fract_z
_atom_site_U_iso_or_equiv
_atom_site_adp_type
_atom_site_occupancy
_atom_site_symmetry_multiplicity
_atom_site_calc_flag
_atom_site_refinement_flags
Au1 Au 0.562269(18) 0.904116(19) 0.847625(13) 0.03805(17) Uani 1 1 d .
Ag1 Ag 0.5000 1.0000 0.7500 0.0779(6) Uani 1 4 d S
Cl1 Cl 0.44082(12) 0.90602(13) 0.81719(9) 0.0477(6) Uani 1 1 d .
P1 P 0.68117(12) 0.89281(12) 0.87325(8) 0.0354(5) Uani 1 1 d .
C1 C 0.5765(5) 1.0660(5) 0.9730(4) 0.047(2) Uani 1 1 d .
H1A H 0.5496 1.1028 0.9548 0.056 Uiso 1 1 calc R
C2 C 0.6148(5) 1.0134(5) 0.9450(4) 0.043(2) Uani 1 1 d .
H2A H 0.6140 1.0143 0.9080 0.051 Uiso 1 1 calc R
C3 C 0.6558(4) 0.9575(4) 0.9717(3) 0.0304(17) Uani 1 1 d .
C4 C 0.6985(4) 0.9046(4) 0.9444(3) 0.0317(18) Uani 1 1 d .
C5 C 0.7515(4) 0.8619(5) 0.9719(3) 0.0341(18) Uani 1 1 d .
C6 C 0.8102(5) 0.8213(5) 0.9464(3) 0.046(2) Uani 1 1 d .
H6A H 0.8116 0.8210 0.9094 0.055 Uiso 1 1 calc R
C7 C 0.8636(5) 0.7833(5) 0.9727(4) 0.052(2) Uani 1 1 d .
H7A H 0.9004 0.7571 0.9541 0.062 Uiso 1 1 calc R
C1A C 0.7441(4) 0.9558(4) 0.8402(3) 0.0343(19) Uani 1 1 d .
C2A C 0.8081(5) 0.9825(5) 0.8658(4) 0.044(2) Uani 1 1 d .
H2AA H 0.8179 0.9697 0.9011 0.053 Uiso 1 1 calc R
C3A C 0.8571(6) 1.0287(6) 0.8377(5) 0.059(3) Uani 1 1 d .
H3AA H 0.9003 1.0470 0.8541 0.070 Uiso 1 1 calc R
C4A C 0.8419(6) 1.0476(5) 0.7855(4) 0.056(3) Uani 1 1 d .
H4AA H 0.8751 1.0782 0.7667 0.068 Uiso 1 1 calc R
C5A C 0.7784(6) 1.0214(6) 0.7616(4) 0.059(3) Uani 1 1 d .
H5AA H 0.7680 1.0348 0.7266 0.071 Uiso 1 1 calc R
C6A C 0.7303(5) 0.9763(5) 0.7883(3) 0.046(2) Uani 1 1 d .
H6AA H 0.6873 0.9587 0.7713 0.055 Uiso 1 1 calc R
C1B C 0.7046(5) 0.7985(5) 0.8542(3) 0.040(2) Uani 1 1 d .
C2B C 0.7630(5) 0.7806(6) 0.8215(4) 0.052(2) Uani 1 1 d .
H2BA H 0.7932 0.8188 0.8079 0.062 Uiso 1 1 calc R
C3B C 0.7782(7) 0.7082(6) 0.8082(4) 0.064(3) Uani 1 1 d .
H3BA H 0.8184 0.6977 0.7858 0.077 Uiso 1 1 calc R
C4B C 0.7358(8) 0.6514(7) 0.8271(6) 0.089(4) Uani 1 1 d .
H4BA H 0.7463 0.6017 0.8181 0.107 Uiso 1 1 calc R
C5B C 0.6772(8) 0.6689(6) 0.8597(6) 0.086(4) Uani 1 1 d .
H5BA H 0.6471 0.6303 0.8728 0.103 Uiso 1 1 calc R
C6B C 0.6611(6) 0.7411(6) 0.8739(5) 0.066(3) Uani 1 1 d .
H6BA H 0.6211 0.7514 0.8966 0.079 Uiso 1 1 calc R
Sb1 Sb 0.5000 0.5000 0.86215(13) 0.0562(7) Uani 0.50 4 d SPD
F1 F 0.5014(8) 0.5954(10) 0.8566(10) 0.145(8) Uani 0.50 1 d PDU
F2 F 0.5000 0.5000 0.7957(10) 0.31(3) Uani 0.50 4 d SPDU
F3 F 0.5000 0.5000 0.9282(10) 0.22(2) Uani 0.50 4 d SPDU
Sb2 Sb 0.0000 0.0000 0.0000 0.0465(4) Uani 1 8 d S
F4 F 0.1002(5) 0.0150(6) 0.0000 0.115(4) Uani 1 2 d S
F5 F 0.0000 0.0000 0.0719(6) 0.174(9) Uani 1 4 d S
Cl2B Cl 0.7612(8) 0.4577(7) 1.0000 0.277(7) Uani 1 2 d SD
Cl2A Cl 0.7161(10) 0.5961(17) 1.0000 0.443(15) Uani 1 2 d SD
C100 C 0.739(2) 0.5274(12) 0.9500(16) 0.134(13) Uiso 0.50 1 d PD
H10A H 0.7814 0.5414 0.9281 0.161 Uiso 0.50 1 calc PR
H10B H 0.6960 0.5136 0.9280 0.161 Uiso 0.50 1 calc PR

loop_
_atom_site_aniso_label
_atom_site_aniso_U_11
_atom_site_aniso_U_22
_atom_site_aniso_U_33
_atom_site_aniso_U_23
_atom_site_aniso_U_13
_atom_site_aniso_U_12
Au1 0.0384(2) 0.0492(3) 0.0265(2) -0.00583(14) -0.00115(14) 0.00133(15)
Ag1 0.0909(8) 0.0909(8) 0.0519(11) 0.000 0.000 0.000
Cl1 0.0376(11) 0.0633(14) 0.0422(13) -0.0143(11) -0.0031(10) 0.0016(10)
P1 0.0410(12) 0.0437(12) 0.0214(11) -0.0049(9) 0.0000(9) 0.0026(10)
C1 0.057(6) 0.047(5) 0.037(5) 0.001(4) -0.008(4) 0.010(4)
C2 0.043(5) 0.050(5) 0.035(5) -0.013(4) -0.008(4) 0.000(4)
C3 0.030(4) 0.035(4) 0.027(4) 0.000(3) -0.002(3) -0.004(3)
C4 0.038(4) 0.036(4) 0.021(4) -0.001(3) 0.004(3) -0.003(3)
C5 0.039(4) 0.044(5) 0.020(4) 0.002(4) -0.001(3) -0.002(4)
C6 0.047(5) 0.063(6) 0.026(5) -0.012(4) 0.000(4) 0.017(5)
C7 0.049(5) 0.054(6) 0.053(6) -0.010(4) 0.003(4) 0.017(5)
C1A 0.039(5) 0.034(4) 0.029(5) -0.007(3) 0.005(4) 0.004(4)
C2A 0.051(6) 0.040(5) 0.040(5) 0.003(4) -0.004(4) 0.000(4)
C3A 0.049(6) 0.058(6) 0.069(8) 0.001(5) 0.004(5) -0.008(5)
C4A 0.070(7) 0.040(5) 0.060(7) 0.011(5) 0.021(6) -0.004(5)
C5A 0.074(7) 0.067(7) 0.037(6) 0.013(5) -0.001(5) -0.013(6)
C6A 0.058(6) 0.055(5) 0.024(4) 0.004(4) -0.001(4) -0.008(5)
C1B 0.050(5) 0.042(5) 0.029(5) -0.003(4) -0.012(4) 0.004(4)
C2B 0.058(6) 0.058(6) 0.039(5) -0.002(5) 0.003(5) 0.010(5)
C3B 0.093(8) 0.056(6) 0.044(6) -0.007(5) 0.006(6) 0.020(6)
C4B 0.105(11) 0.050(7) 0.113(12) -0.029(8) -0.006(9) 0.004(7)
C5B 0.097(10) 0.035(6) 0.126(12) -0.004(7) 0.006(9) -0.006(6)
C6B 0.071(7) 0.054(6) 0.072(8) 0.000(6) 0.001(6) -0.007(5)
Sb1 0.0474(10) 0.0474(10) 0.074(2) 0.000 0.000 0.000
F1 0.056(9) 0.121(13) 0.26(2) 0.006(13) 0.004(11) 0.011(9)
F2 0.31(3) 0.31(3) 0.32(4) 0.000 0.000 0.000
F3 0.22(2) 0.22(2) 0.22(3) 0.000 0.000 0.000
Sb2 0.0548(7) 0.0548(7) 0.0299(9) 0.000 0.000 0.000
F4 0.059(6) 0.097(8) 0.191(14) 0.000 0.000 -0.002(6)
F5 0.243(15) 0.243(15) 0.035(10) 0.000 0.000 0.000
Cl2B 0.292(14) 0.179(10) 0.36(2) 0.000 0.000 -0.068(10)
Cl2A 0.32(2) 0.69(4) 0.32(2) 0.000 0.000 0.22(2)

loop_
_atom_type_symbol
_atom_type_description
_atom_type_scat_dispersion_real
_atom_type_scat_dispersion_imag
_atom_type_scat_source
C C 0.0033 0.0016 'International Tables Vol C Tables 4.2.6.8 and 6.1.1.4'
H H 0.0000 0.0000 'International Tables Vol C Tables 4.2.6.8 and 6.1.1.4'
F F 0.0171 0.0103 'International Tables Vol C Tables 4.2.6.8 and 6.1.1.4'
P P 0.1023 0.0942 'International Tables Vol C Tables 4.2.6.8 and 6.1.1.4'
Cl Cl 0.1484 0.1585 'International Tables Vol C Tables 4.2.6.8 and 6.1.1.4'
Sb Sb -0.5866 1.5461 'International Tables Vol C Tables 4.2.6.8 and 6.1.1.4'
Au Au -2.0133 8.8022 'International Tables Vol C Tables 4.2.6.8 and 6.1.1.4'
Ag Ag -0.8971 1.1015 'International Tables Vol C Tables 4.2.6.8 and 6.1.1.4'

loop_
_geom_angle_atom_site_label_1
_geom_angle_atom_site_label_2
_geom_angle_atom_site_label_3
_geom_angle
_geom_angle_site_symmetry_1
_geom_angle_site_symmetry_3
P1 Au1 Cl1 174.95(8) . .
P1 Au1 Ag1 127.08(6) . .
Cl1 Au1 Ag1 53.66(6) . .
Cl1 Ag1 Cl1 115.00(5) 2_675 15_466
Cl1 Ag1 Cl1 98.90(9) 2_675 .
Cl1 Ag1 Cl1 115.00(5) 15_466 .
Cl1 Ag1 Cl1 115.00(5) 2_675 16_656
Cl1 Ag1 Cl1 98.90(9) 15_466 16_656
Cl1 Ag1 Cl1 115.00(5) . 16_656
Cl1 Ag1 Au1 160.16(5) 2_675 15_466
Cl1 Ag1 Au1 45.25(5) 15_466 15_466
Cl1 Ag1 Au1 93.48(5) . 15_466
Cl1 Ag1 Au1 72.70(5) 16_656 15_466
Cl1 Ag1 Au1 93.48(5) 2_675 16_656
Cl1 Ag1 Au1 72.70(5) 15_466 16_656
Cl1 Ag1 Au1 160.16(5) . 16_656
Cl1 Ag1 Au1 45.25(5) 16_656 16_656
Au1 Ag1 Au1 79.256(15) 15_466 16_656
Cl1 Ag1 Au1 45.25(5) 2_675 2_675
Cl1 Ag1 Au1 93.48(5) 15_466 2_675
Cl1 Ag1 Au1 72.70(5) . 2_675
Cl1 Ag1 Au1 160.16(5) 16_656 2_675
Au1 Ag1 Au1 126.385(9) 15_466 2_675
Au1 Ag1 Au1 126.385(9) 16_656 2_675
Cl1 Ag1 Au1 72.70(5) 2_675 .
Cl1 Ag1 Au1 160.16(5) 15_466 .
Cl1 Ag1 Au1 45.25(5) . .
Cl1 Ag1 Au1 93.48(5) 16_656 .
Au1 Ag1 Au1 126.385(9) 15_466 .
Au1 Ag1 Au1 126.385(9) 16_656 .
Au1 Ag1 Au1 79.256(15) 2_675 .
Au1 Cl1 Ag1 81.08(7) . .
C1A P1 C1B 108.5(4) . .
C1A P1 C4 106.1(4) . .
C1B P1 C4 109.2(4) . .
C1A P1 Au1 113.8(3) . .
C1B P1 Au1 103.2(3) . .
C4 P1 Au1 115.8(3) . .
C2 C1 C1 121.2(6) . 10_557
C1 C2 C3 120.2(8) . .
C4 C3 C2 121.8(7) . .
C4 C3 C3 119.6(4) . 10_557
C2 C3 C3 118.5(5) . 10_557
C3 C4 C5 119.4(7) . .
C3 C4 P1 118.0(6) . .
C5 C4 P1 122.5(6) . .
C4 C5 C5 119.8(4) . 10_557
C4 C5 C6 123.3(7) . .
C5 C5 C6 116.8(5) 10_557 .
C7 C6 C5 123.6(8) . .
C6 C7 C7 119.6(5) . 10_557
C6A C1A C2A 119.7(8) . .
C6A C1A P1 119.7(7) . .
C2A C1A P1 120.6(7) . .
C3A C2A C1A 118.5(9) . .
C4A C3A C2A 120.3(10) . .
C5A C4A C3A 119.8(9) . .
C6A C5A C4A 120.6(9) . .
C5A C6A C1A 121.0(9) . .
C2B C1B C6B 118.2(9) . .
C2B C1B P1 123.8(7) . .
C6B C1B P1 117.9(8) . .
C3B C2B C1B 121.4(10) . .
C4B C3B C2B 121.0(11) . .
C3B C4B C5B 117.9(11) . .
C6B C5B C4B 122.2(12) . .
C5B C6B C1B 119.2(11) . .
F3 Sb1 F2 180.000(13) . .
F3 Sb1 F1 94.7(8) . 2_665
F2 Sb1 F1 85.3(8) . 2_665
F3 Sb1 F1 94.7(8) . 3_655
F2 Sb1 F1 85.3(8) . 3_655
F1 Sb1 F1 89.62(14) 2_665 3_655
F3 Sb1 F1 94.7(8) . 4_565
F2 Sb1 F1 85.3(8) . 4_565
F1 Sb1 F1 89.62(14) 2_665 4_565
F1 Sb1 F1 170.6(17) 3_655 4_565
F3 Sb1 F1 94.7(8) . .
F2 Sb1 F1 85.3(8) . .
F1 Sb1 F1 170.6(17) 2_665 .
F1 Sb1 F1 89.62(14) 3_655 .
F1 Sb1 F1 89.62(14) 4_565 .
F4 Sb2 F4 180.0(7) 9 .
F4 Sb2 F4 90.0 9 3
F4 Sb2 F4 90.0 . 3
F4 Sb2 F4 90.0 9 11
F4 Sb2 F4 90.0 . 11
F4 Sb2 F4 180.0 3 11
F4 Sb2 F5 90.0 9 9
F4 Sb2 F5 90.0 . 9
F4 Sb2 F5 90.0 3 9
F4 Sb2 F5 90.0 11 9
F4 Sb2 F5 90.0 9 .
F4 Sb2 F5 90.0 . .
F4 Sb2 F5 90.0 3 .
F4 Sb2 F5 90.0 11 .
F5 Sb2 F5 180.0 9 .
C100 Cl2B C100 88(2) 10_557 .
C100 Cl2A C100 89(2) . 10_557
Cl2A C100 Cl2B 92(2) . .

loop_
_geom_bond_atom_site_label_1
_geom_bond_atom_site_label_2
_geom_bond_distance
_geom_bond_site_symmetry_2
Au1 P1 2.241(2) .
Au1 Cl1 2.313(2) .
Au1 Ag1 3.2180(4) .
Ag1 Cl1 2.624(2) 2_675
Ag1 Cl1 2.624(2) 15_466
Ag1 Cl1 2.624(2) .
Ag1 Cl1 2.624(2) 16_656
Ag1 Au1 3.2180(4) 15_466
Ag1 Au1 3.2180(4) 16_656
Ag1 Au1 3.2180(4) 2_675
P1 C1A 1.805(9) .
P1 C1B 1.810(9) .
P1 C4 1.844(8) .
C1 C2 1.366(13) .
C1 C1 1.37(2) 10_557
C2 C3 1.416(11) .
C3 C4 1.404(10) .
C3 C3 1.437(15) 10_557
C4 C5 1.407(11) .
C5 C5 1.427(15) 10_557
C5 C6 1.437(11) .
C6 C7 1.352(12) .
C7 C7 1.384(19) 10_557
C1A C6A 1.390(11) .
C1A C2A 1.405(12) .
C2A C3A 1.404(13) .
C3A C4A 1.394(14) .
C4A C5A 1.375(14) .
C5A C6A 1.363(12) .
C1B C2B 1.377(13) .
C1B C6B 1.385(14) .
C2B C3B 1.369(13) .
C3B C4B 1.360(16) .
C4B C5B 1.376(19) .
C5B C6B 1.376(15) .
Sb1 F3 1.68(3) .
Sb1 F2 1.69(3) .
Sb1 F1 1.719(18) 2_665
Sb1 F1 1.719(18) 3_655
Sb1 F1 1.719(19) 4_565
Sb1 F1 1.719(18) .
Sb2 F4 1.819(10) 9
Sb2 F4 1.819(10) .
Sb2 F4 1.819(10) 3
Sb2 F4 1.819(10) 11
Sb2 F5 1.826(16) 9
Sb2 F5 1.826(16) .
Cl2B C100 1.83(3) 10_557
Cl2B C100 1.83(3) .
Cl2A C100 1.82(3) .
Cl2A C100 1.82(3) 10_557
